data_4025304
loop_
_publ_author_name
'Frances A. Murphy'
'Sylvia M. Draper'

_publ_section_title
;
 Superaromatic Terpyridines: Hexa-peri-hexabenzocoronenes with Tridentate
 Functionality
;
_journal_name_full 'Journal of Organic Chemistry'
_journal_page_first 1862
_journal_page_last 1870
_journal_paper_doi 10.1021/jo902526u
_journal_volume 75
_journal_year 2010
_chemical_formula_sum 'C H I'
_chemical_formula_weight 139.92
_chemical_name_systematic
; 
 ? 
;
_space_group_IT_number 15
_symmetry_cell_setting monoclinic
_symmetry_space_group_name_Hall '-C 2yc'
_symmetry_space_group_name_H-M 'C 1 2/c 1'
_atom_sites_solution_hydrogens geom
_atom_sites_solution_primary direct
_atom_sites_solution_secondary difmap
_audit_creation_method SHELXL-97
_cell_angle_alpha 90.00
_cell_angle_beta 96.0410(10)
_cell_angle_gamma 90.00
_cell_formula_units_Z 182
_cell_length_a 30.2468(19)
_cell_length_b 18.3785(11)
_cell_length_c 17.2888(11)
_cell_measurement_temperature 273(2)
_cell_volume 9557.3(10)
_computing_structure_refinement 'SHELXL-97 (Sheldrick, 1997)'
_computing_structure_solution 'SHELXS-97 (Sheldrick, 1990)'
_diffrn_ambient_temperature 273(2)
_diffrn_measured_fraction_theta_full 1.000
_diffrn_measured_fraction_theta_max 1.000
_diffrn_radiation_monochromator graphite
_diffrn_radiation_source 'fine-focus sealed tube'
_diffrn_radiation_type MoK\a
_diffrn_radiation_wavelength 0.71073
_diffrn_reflns_av_R_equivalents 0.0677
_diffrn_reflns_av_sigmaI/netI 0.0440
_diffrn_reflns_limit_h_max 33
_diffrn_reflns_limit_h_min -33
_diffrn_reflns_limit_k_max 20
_diffrn_reflns_limit_k_min -20
_diffrn_reflns_limit_l_max 19
_diffrn_reflns_limit_l_min -19
_diffrn_reflns_number 42282
_diffrn_reflns_theta_full 23.00
_diffrn_reflns_theta_max 23.00
_diffrn_reflns_theta_min 1.71
_exptl_absorpt_coefficient_mu 14.743
_exptl_crystal_density_diffrn 4.424
_exptl_crystal_density_method 'not measured'
_exptl_crystal_F_000 10920
_refine_diff_density_max 1.043
_refine_diff_density_min -0.498
_refine_diff_density_rms 0.128
_refine_ls_extinction_method none
_refine_ls_goodness_of_fit_ref 1.044
_refine_ls_hydrogen_treatment mixed
_refine_ls_matrix_type full
_refine_ls_number_parameters 576
_refine_ls_number_reflns 6658
_refine_ls_number_restraints 6
_refine_ls_restrained_S_all 1.043
_refine_ls_R_factor_all 0.1027
_refine_ls_R_factor_gt 0.0749
_refine_ls_shift/su_max 0.004
_refine_ls_shift/su_mean 0.000
_refine_ls_structure_factor_coef Fsqd
_refine_ls_weighting_details 'calc w=1/[\s^2^(Fo^2^)+(0.1262P)^2^+38.7583P] where P=(Fo^2^+2Fc^2^)/3'
_refine_ls_weighting_scheme calc
_refine_ls_wR_factor_gt 0.1980
_refine_ls_wR_factor_ref 0.2202
_reflns_number_gt 4725
_reflns_number_total 6658
_reflns_threshold_expression >2sigma(I)
_cod_data_source_file jo902526u_si_002.cif
_cod_data_source_block datam
_cod_database_code 4025304

loop_
_symmetry_equiv_pos_as_xyz
'x, y, z'
'-x, y, -z+1/2'
'x+1/2, y+1/2, z'
'-x+1/2, y+1/2, -z+1/2'
'-x, -y, -z'
'x, -y, z-1/2'
'-x+1/2, -y+1/2, -z'
'x+1/2, -y+1/2, z-1/2'

loop_
_atom_site_label
_atom_site_type_symbol
_atom_site_fract_x
_atom_site_fract_y
_atom_site_fract_z
_atom_site_U_iso_or_equiv
_atom_site_adp_type
_atom_site_occupancy
_atom_site_symmetry_multiplicity
_atom_site_calc_flag
_atom_site_refinement_flags
_atom_site_disorder_assembly
_atom_site_disorder_group
I1 I 0.447939(17) 0.15305(3) 0.17652(4) 0.0744(3) Uani 1 1 d . . .
C59 C 0.37960(19) 0.1504(3) 0.1347(4) 0.0391(15) Uani 1 1 d . . .
C58 C 0.1815(2) 0.0782(3) -0.0251(3) 0.0339(14) Uani 1 1 d . . .
C57 C 0.28970(19) 0.1445(3) 0.0781(3) 0.0332(14) Uani 1 1 d . . .
C56 C 0.3014(2) 0.0245(3) 0.0166(4) 0.0388(15) Uani 1 1 d . . .
C55 C 0.1693(2) 0.1962(3) 0.0360(3) 0.0347(14) Uani 1 1 d . . .
C54 C 0.1395(2) 0.2539(3) 0.0535(3) 0.0352(14) Uani 1 1 d . . .
C53 C 0.2439(2) 0.1417(3) 0.0482(3) 0.0315(14) Uani 1 1 d . . .
C52 C 0.2395(2) -0.0388(3) -0.0556(3) 0.0381(15) Uani 1 1 d . . .
C51 C 0.3189(2) 0.0868(3) 0.0618(3) 0.0363(15) Uani 1 1 d . . .
C50 C 0.1642(2) 0.0166(3) -0.0699(3) 0.0376(15) Uani 1 1 d . . .
C49 C 0.22682(19) 0.0817(3) 0.0033(3) 0.0334(14) Uani 1 1 d . . .
C48 C 0.1524(2) 0.1353(3) -0.0082(3) 0.0345(14) Uani 1 1 d . . .
C47 C 0.2147(2) 0.1992(3) 0.0639(3) 0.0319(14) Uani 1 1 d . . .
C46 C 0.2764(2) 0.2622(3) 0.1440(3) 0.0360(14) Uani 1 1 d . . .
C45 C 0.3520(2) 0.2066(4) 0.1502(4) 0.0415(16) Uani 1 1 d . . .
H45A H 0.3637 0.2466 0.1782 0.050 Uiso 1 1 calc R . .
C44 C 0.2313(2) 0.2604(3) 0.1119(3) 0.0322(14) Uani 1 1 d . . .
C43 C 0.3069(2) 0.2050(3) 0.1250(3) 0.0371(15) Uani 1 1 d . . .
C42 C 0.2185(2) 0.3708(4) 0.1815(4) 0.0426(16) Uani 1 1 d . . .
H42A H 0.1994 0.4083 0.1922 0.051 Uiso 1 1 calc R . .
C41 C 0.1555(2) 0.3146(3) 0.0986(3) 0.0355(14) Uani 1 1 d . . .
C40 C 0.2024(2) 0.3167(3) 0.1302(3) 0.0352(14) Uani 1 1 d . . .
C39 C 0.1926(2) -0.0414(3) -0.0862(4) 0.0406(15) Uani 1 1 d . . .
C38 C 0.3124(2) -0.0954(4) -0.0372(4) 0.0503(18) Uani 1 1 d . . .
C37 C 0.0886(2) 0.0705(3) -0.0787(4) 0.0408(15) Uani 1 1 d . . .
C36 C 0.3284(2) -0.0354(4) 0.0031(4) 0.0493(17) Uani 1 1 d . . .
H36A H 0.3583 -0.0341 0.0222 0.059 Uiso 1 1 calc R . .
C35 C 0.1187(2) 0.0131(3) -0.0990(4) 0.0401(15) Uani 1 1 d . . .
C34 C 0.1258(2) 0.3675(3) 0.1162(4) 0.0429(16) Uani 1 1 d . . .
H34A H 0.1369 0.4081 0.1440 0.051 Uiso 1 1 calc R . .
C33 C 0.3631(2) 0.0919(4) 0.0915(4) 0.0442(16) Uani 1 1 d . . .
H33A H 0.3824 0.0543 0.0818 0.053 Uiso 1 1 calc R . .
C32 C 0.0758(2) 0.1861(4) -0.0165(4) 0.0425(16) Uani 1 1 d . . .
C31 C 0.2562(2) 0.0222(3) -0.0126(3) 0.0357(14) Uani 1 1 d . . .
C30 C 0.2904(2) 0.3179(4) 0.1963(4) 0.0419(16) Uani 1 1 d . . .
H30A H 0.3199 0.3187 0.2175 0.050 Uiso 1 1 calc R . .
C29 C 0.1053(2) 0.1309(3) -0.0345(4) 0.0383(15) Uani 1 1 d . . .
C28 C 0.2680(2) -0.0958(4) -0.0671(4) 0.0484(17) Uani 1 1 d . . .
H28A H 0.2569 -0.1359 -0.0958 0.058 Uiso 1 1 calc R . .
C27 C 0.2620(2) 0.3718(3) 0.2178(4) 0.0402(15) Uani 1 1 d . . .
C25 C 0.0935(2) 0.2493(3) 0.0289(4) 0.0423(16) Uani 1 1 d . . .
C24 C 0.0309(2) 0.1787(4) -0.0414(4) 0.0485(18) Uani 1 1 d . . .
H24A H 0.0116 0.2155 -0.0296 0.058 Uiso 1 1 calc R . .
C22 C 0.1746(2) -0.0998(4) -0.1315(4) 0.0509(18) Uani 1 1 d . . .
H22A H 0.1934 -0.1378 -0.1418 0.061 Uiso 1 1 calc R . .
C21 C 0.0652(2) 0.3037(4) 0.0512(4) 0.0490(17) Uani 1 1 d . . .
H21A H 0.0349 0.2998 0.0363 0.059 Uiso 1 1 calc R . .
C20 C 0.0433(2) 0.0667(4) -0.1009(4) 0.0528(18) Uani 1 1 d . . .
H20A H 0.0323 0.0265 -0.1293 0.063 Uiso 1 1 calc R . .
C19 C 0.1039(2) -0.0459(4) -0.1443(4) 0.0500(17) Uani 1 1 d . . .
H19A H 0.0742 -0.0469 -0.1645 0.060 Uiso 1 1 calc R . .
C18 C 0.0136(2) 0.1197(4) -0.0828(4) 0.0501(17) Uani 1 1 d . A .
C17 C 0.1308(2) -0.1039(4) -0.1614(4) 0.0497(18) Uani 1 1 d . . .
C16 C 0.1115(3) -0.1674(4) -0.2132(5) 0.065(2) Uani 1 1 d . . .
C15 C -0.0367(2) 0.1125(4) -0.1078(5) 0.065(2) Uani 1 1 d . . .
C14 C 0.2509(3) 0.4972(4) 0.2746(5) 0.075(3) Uani 1 1 d . . .
H14A H 0.2604 0.5305 0.3159 0.113 Uiso 1 1 calc R . .
H14B H 0.2198 0.4872 0.2750 0.113 Uiso 1 1 calc R . .
H14C H 0.2561 0.5185 0.2256 0.113 Uiso 1 1 calc R . .
C13 C 0.3425(3) -0.1656(4) -0.0517(6) 0.070(2) Uani 1 1 d . . .
C12 C 0.2764(2) 0.4286(4) 0.2859(4) 0.0492(18) Uani 1 1 d . . .
C11 C 0.3188(3) -0.2307(5) -0.0161(7) 0.096(3) Uani 1 1 d . . .
H11A H 0.3349 -0.2747 -0.0236 0.144 Uiso 1 1 calc R . .
H11B H 0.2891 -0.2350 -0.0414 0.144 Uiso 1 1 calc R . .
H11C H 0.3178 -0.2226 0.0385 0.144 Uiso 1 1 calc R . .
C10 C 0.3873(3) -0.1570(5) -0.0092(7) 0.096(3) Uani 1 1 d . . .
H10A H 0.4052 -0.1986 -0.0185 0.144 Uiso 1 1 calc R . .
H10B H 0.3848 -0.1528 0.0455 0.144 Uiso 1 1 calc R . .
H10C H 0.4011 -0.1139 -0.0271 0.144 Uiso 1 1 calc R . .
C9 C 0.3231(4) 0.4420(6) 0.2909(7) 0.113(4) Uani 1 1 d . . .
H9A H 0.3313 0.4764 0.3317 0.169 Uiso 1 1 calc R . .
H9B H 0.3306 0.4613 0.2423 0.169 Uiso 1 1 calc R . .
H9C H 0.3390 0.3973 0.3020 0.169 Uiso 1 1 calc R . .
C8 C 0.1449(3) -0.2256(5) -0.2221(6) 0.100(4) Uani 1 1 d . . .
H8A H 0.1543 -0.2464 -0.1721 0.150 Uiso 1 1 calc R . .
H8B H 0.1701 -0.2050 -0.2436 0.150 Uiso 1 1 calc R . .
H8C H 0.1318 -0.2627 -0.2563 0.150 Uiso 1 1 calc R . .
C7 C 0.2638(4) 0.3895(6) 0.3585(5) 0.108(4) Uani 1 1 d . . .
H7A H 0.2712 0.4197 0.4033 0.162 Uiso 1 1 calc R . .
H7B H 0.2798 0.3444 0.3649 0.162 Uiso 1 1 calc R . .
H7C H 0.2324 0.3798 0.3528 0.162 Uiso 1 1 calc R . .
C3 C 0.0727(4) -0.2009(6) -0.1778(8) 0.120(4) Uani 1 1 d . . .
H3A H 0.0827 -0.2196 -0.1271 0.180 Uiso 1 1 calc R . .
H3B H 0.0605 -0.2399 -0.2104 0.180 Uiso 1 1 calc R . .
H3C H 0.0503 -0.1646 -0.1735 0.180 Uiso 1 1 calc R . .
C2 C 0.3441(4) -0.1730(6) -0.1350(7) 0.114(4) Uani 1 1 d . . .
H2A H 0.3617 -0.2147 -0.1452 0.170 Uiso 1 1 calc R . .
H2B H 0.3571 -0.1301 -0.1548 0.170 Uiso 1 1 calc R . .
H2C H 0.3145 -0.1792 -0.1601 0.170 Uiso 1 1 calc R . .
C90 C 0.0967(5) -0.1376(6) -0.2932(6) 0.129(5) Uani 1 1 d . . .
H90A H 0.0844 -0.1762 -0.3262 0.193 Uiso 1 1 calc R . .
H90B H 0.1217 -0.1167 -0.3150 0.193 Uiso 1 1 calc R . .
H90C H 0.0744 -0.1008 -0.2893 0.193 Uiso 1 1 calc R . .
C70 C 0.0807(2) 0.3634(3) 0.0948(4) 0.0433(16) Uani 1 1 d U . .
C26 C 0.0059(5) 0.4077(8) 0.1080(8) 0.162(7) Uani 1 1 d . . .
H26A H -0.0149 0.4442 0.1205 0.243 Uiso 1 1 calc R . .
H26B H 0.0038 0.3662 0.1411 0.243 Uiso 1 1 calc R . .
H26C H -0.0007 0.3933 0.0547 0.243 Uiso 1 1 calc R . .
C1 C 0.0585(4) 0.4315(8) 0.2100(8) 0.146(6) Uani 1 1 d . . .
H1A H 0.0413 0.4664 0.2353 0.219 Uiso 1 1 calc R . .
H1B H 0.0894 0.4440 0.2191 0.219 Uiso 1 1 calc R . .
H1C H 0.0539 0.3839 0.2305 0.219 Uiso 1 1 calc R . .
C23 C 0.0432(3) 0.4321(5) 0.1178(5) 0.077(3) Uani 1 1 d . . .
C5 C -0.0493(4) 0.0420(9) -0.1471(13) 0.154(11) Uani 0.788(15) 1 d P A 1
H5A H -0.0449 0.0453 -0.2012 0.231 Uiso 0.788(15) 1 calc PR A 1
H5B H -0.0799 0.0316 -0.1421 0.231 Uiso 0.788(15) 1 calc PR A 1
H5C H -0.0310 0.0037 -0.1233 0.231 Uiso 0.788(15) 1 calc PR A 1
C4 C -0.0513(4) 0.1752(8) -0.1627(9) 0.102(5) Uani 0.788(15) 1 d P A 1
H4A H -0.0257 0.2024 -0.1743 0.154 Uiso 0.788(15) 1 calc PR A 1
H4B H -0.0711 0.2066 -0.1384 0.154 Uiso 0.788(15) 1 calc PR A 1
H4C H -0.0664 0.1560 -0.2100 0.154 Uiso 0.788(15) 1 calc PR A 1
C91 C -0.0627(4) 0.1221(8) -0.0365(9) 0.100(5) Uani 0.788(15) 1 d P A 1
H91A H -0.0658 0.1730 -0.0259 0.150 Uiso 0.788(15) 1 calc PR A 1
H91B H -0.0468 0.0989 0.0078 0.150 Uiso 0.788(15) 1 calc PR A 1
H91C H -0.0915 0.1004 -0.0469 0.150 Uiso 0.788(15) 1 calc PR A 1
C5A C -0.0547(13) 0.042(2) -0.063(3) 0.069(13) Uiso 0.212(15) 1 d P A 2
H5AA H -0.0860 0.0364 -0.0772 0.103 Uiso 0.212(15) 1 calc PR A 2
H5AB H -0.0491 0.0491 -0.0077 0.103 Uiso 0.212(15) 1 calc PR A 2
H5AC H -0.0394 -0.0008 -0.0775 0.103 Uiso 0.212(15) 1 calc PR A 2
C4A C -0.0437(11) 0.099(2) -0.1966(19) 0.048(10) Uiso 0.212(15) 1 d P A 2
H4AA H -0.0331 0.1408 -0.2231 0.073 Uiso 0.212(15) 1 calc PR A 2
H4AB H -0.0748 0.0926 -0.2125 0.073 Uiso 0.212(15) 1 calc PR A 2
H4AC H -0.0276 0.0569 -0.2093 0.073 Uiso 0.212(15) 1 calc PR A 2
C91A C -0.0607(13) 0.174(2) -0.091(3) 0.063(12) Uiso 0.212(15) 1 d P A 2
H91D H -0.0505 0.2148 -0.1189 0.095 Uiso 0.212(15) 1 calc PR A 2
H91E H -0.0566 0.1833 -0.0365 0.095 Uiso 0.212(15) 1 calc PR A 2
H91F H -0.0917 0.1657 -0.1073 0.095 Uiso 0.212(15) 1 calc PR A 2
C6 C 0.0573(4) 0.4890(7) 0.0847(8) 0.130(4) Uiso 1 1 d . . .
H6A H 0.0388 0.5298 0.0940 0.195 Uiso 1 1 calc R . .
H6B H 0.0564 0.4807 0.0297 0.195 Uiso 1 1 calc R . .
H6C H 0.0874 0.4991 0.1056 0.195 Uiso 1 1 calc R . .

loop_
_atom_site_aniso_label
_atom_site_aniso_U_11
_atom_site_aniso_U_22
_atom_site_aniso_U_33
_atom_site_aniso_U_23
_atom_site_aniso_U_13
_atom_site_aniso_U_12
I1 0.0473(4) 0.0809(5) 0.0905(5) -0.0055(3) -0.0137(3) 0.0091(3)
C59 0.026(3) 0.048(4) 0.041(4) 0.001(3) -0.006(3) 0.005(3)
C58 0.039(3) 0.032(3) 0.030(3) -0.001(3) 0.002(3) 0.006(3)
C57 0.034(3) 0.038(4) 0.028(3) 0.006(3) 0.004(3) 0.006(3)
C56 0.044(4) 0.035(4) 0.038(4) -0.001(3) 0.006(3) 0.007(3)
C55 0.040(4) 0.033(3) 0.033(3) -0.001(3) 0.008(3) 0.003(3)
C54 0.039(4) 0.032(3) 0.035(3) 0.002(3) 0.007(3) 0.010(3)
C53 0.039(3) 0.032(3) 0.025(3) 0.006(3) 0.010(3) 0.005(3)
C52 0.043(4) 0.037(4) 0.034(3) -0.007(3) 0.003(3) 0.005(3)
C51 0.040(4) 0.032(3) 0.037(4) 0.004(3) 0.006(3) 0.008(3)
C50 0.042(4) 0.040(4) 0.033(3) -0.001(3) 0.008(3) 0.005(3)
C49 0.038(3) 0.032(3) 0.030(3) 0.000(3) 0.006(3) 0.006(3)
C48 0.038(3) 0.036(4) 0.031(3) 0.003(3) 0.006(3) 0.007(3)
C47 0.039(3) 0.030(3) 0.028(3) 0.004(3) 0.008(3) 0.003(3)
C46 0.044(4) 0.035(3) 0.030(3) 0.003(3) 0.008(3) 0.006(3)
C45 0.038(4) 0.043(4) 0.041(4) -0.001(3) -0.004(3) 0.004(3)
C44 0.040(3) 0.031(3) 0.027(3) 0.002(3) 0.007(3) 0.002(3)
C43 0.043(4) 0.039(4) 0.031(3) 0.005(3) 0.010(3) 0.004(3)
C42 0.048(4) 0.037(4) 0.044(4) -0.004(3) 0.008(3) 0.009(3)
C41 0.039(4) 0.030(3) 0.038(4) 0.001(3) 0.008(3) 0.004(3)
C40 0.041(4) 0.033(3) 0.032(3) 0.000(3) 0.009(3) 0.005(3)
C39 0.045(4) 0.039(4) 0.038(4) -0.006(3) 0.003(3) 0.007(3)
C38 0.046(4) 0.047(4) 0.059(4) -0.009(3) 0.007(3) 0.021(3)
C37 0.034(3) 0.043(4) 0.045(4) 0.001(3) 0.004(3) 0.005(3)
C36 0.038(4) 0.048(4) 0.062(5) -0.010(4) 0.003(3) 0.012(3)
C35 0.042(4) 0.039(4) 0.039(4) -0.004(3) 0.001(3) 0.003(3)
C34 0.048(4) 0.033(4) 0.049(4) -0.006(3) 0.009(3) 0.007(3)
C33 0.035(4) 0.046(4) 0.052(4) -0.002(3) 0.002(3) 0.009(3)
C32 0.040(4) 0.038(4) 0.049(4) -0.005(3) 0.005(3) 0.008(3)
C31 0.040(4) 0.038(4) 0.030(3) 0.002(3) 0.007(3) 0.010(3)
C30 0.040(4) 0.047(4) 0.037(4) -0.006(3) -0.003(3) 0.004(3)
C29 0.032(3) 0.041(4) 0.042(4) -0.003(3) 0.001(3) 0.001(3)
C28 0.053(4) 0.038(4) 0.054(4) -0.015(3) 0.003(3) 0.012(3)
C27 0.047(4) 0.036(4) 0.037(4) -0.002(3) 0.002(3) 0.003(3)
C25 0.038(4) 0.042(4) 0.047(4) 0.001(3) 0.006(3) 0.005(3)
C24 0.035(4) 0.040(4) 0.069(5) -0.011(3) -0.001(3) 0.011(3)
C22 0.058(5) 0.045(4) 0.049(4) -0.016(3) 0.003(3) 0.010(3)
C21 0.037(4) 0.044(4) 0.067(5) -0.002(4) 0.012(3) 0.017(3)
C20 0.049(4) 0.048(4) 0.061(5) -0.015(3) -0.001(3) 0.001(3)
C19 0.041(4) 0.056(4) 0.051(4) -0.013(4) -0.002(3) 0.001(3)
C18 0.038(4) 0.050(4) 0.062(5) -0.006(4) 0.004(3) 0.008(3)
C17 0.055(4) 0.045(4) 0.048(4) -0.015(3) -0.001(3) 0.006(3)
C16 0.058(5) 0.061(5) 0.075(6) -0.027(4) -0.001(4) 0.004(4)
C15 0.039(4) 0.056(5) 0.097(6) -0.016(4) -0.003(4) 0.008(4)
C14 0.093(7) 0.060(5) 0.069(6) -0.025(4) -0.010(5) 0.000(5)
C13 0.057(5) 0.044(5) 0.103(7) -0.020(4) -0.017(5) 0.013(4)
C12 0.056(4) 0.064(5) 0.027(4) -0.007(3) 0.001(3) 0.030(4)
C11 0.079(6) 0.047(5) 0.156(10) -0.013(6) -0.017(6) 0.021(5)
C10 0.057(6) 0.063(6) 0.166(11) -0.025(6) -0.003(6) 0.032(5)
C9 0.112(9) 0.110(9) 0.110(8) -0.076(7) -0.019(7) -0.002(7)
C8 0.093(7) 0.076(6) 0.125(9) -0.063(6) -0.013(6) 0.011(6)
C7 0.194(13) 0.076(7) 0.053(6) -0.016(5) 0.013(7) 0.005(7)
C3 0.104(9) 0.087(8) 0.170(12) -0.064(8) 0.018(8) -0.024(7)
C2 0.104(8) 0.115(9) 0.125(10) -0.037(7) 0.029(7) 0.065(7)
C90 0.209(15) 0.096(8) 0.069(7) -0.036(6) -0.041(8) 0.016(8)
C70 0.041(4) 0.032(4) 0.059(4) -0.006(3) 0.013(3) 0.016(3)
C26 0.151(13) 0.181(15) 0.160(13) -0.022(11) 0.043(11) 0.137(13)
C1 0.107(9) 0.165(13) 0.171(13) -0.060(10) 0.037(9) 0.064(9)
C23 0.072(6) 0.103(7) 0.060(5) -0.047(5) 0.034(4) -0.073(6)
C5 0.034(6) 0.125(14) 0.29(3) -0.130(17) -0.032(10) 0.005(7)
C4 0.042(7) 0.133(12) 0.127(13) 0.020(9) -0.016(7) 0.009(7)
C91 0.046(7) 0.123(12) 0.134(12) -0.019(10) 0.020(7) -0.011(7)

loop_
_atom_type_symbol
_atom_type_description
_atom_type_scat_dispersion_real
_atom_type_scat_dispersion_imag
_atom_type_scat_source
C C 0.0033 0.0016 'International Tables Vol C Tables 4.2.6.8 and 6.1.1.4'
H H 0.0000 0.0000 'International Tables Vol C Tables 4.2.6.8 and 6.1.1.4'
I I -0.4742 1.8119 'International Tables Vol C Tables 4.2.6.8 and 6.1.1.4'

loop_
_geom_angle_atom_site_label_1
_geom_angle_atom_site_label_2
_geom_angle_atom_site_label_3
_geom_angle
_geom_angle_site_symmetry_1
_geom_angle_site_symmetry_3
_geom_angle_publ_flag
C33 C59 C45 120.1(6) . . ?
C33 C59 I1 119.3(4) . . ?
C45 C59 I1 120.6(5) . . ?
C49 C58 C48 119.7(5) . . ?
C49 C58 C50 120.6(5) . . ?
C48 C58 C50 119.7(5) . . ?
C53 C57 C51 119.9(5) . . ?
C53 C57 C43 120.7(5) . . ?
C51 C57 C43 119.4(5) . . ?
C36 C56 C31 118.4(6) . . ?
C36 C56 C51 121.5(6) . . ?
C31 C56 C51 120.0(5) . . ?
C47 C55 C48 119.8(5) . . ?
C47 C55 C54 120.4(5) . . ?
C48 C55 C54 119.8(6) . . ?
C25 C54 C41 118.6(5) . . ?
C25 C54 C55 120.6(6) . . ?
C41 C54 C55 120.8(5) . . ?
C49 C53 C47 119.0(5) . . ?
C49 C53 C57 120.8(5) . . ?
C47 C53 C57 120.1(5) . . ?
C28 C52 C31 119.0(6) . . ?
C28 C52 C39 121.2(6) . . ?
C31 C52 C39 119.8(5) . . ?
C33 C51 C57 118.0(6) . . ?
C33 C51 C56 122.3(5) . . ?
C57 C51 C56 119.6(5) . . ?
C39 C50 C35 118.8(6) . . ?
C39 C50 C58 120.5(6) . . ?
C35 C50 C58 120.7(5) . . ?
C58 C49 C53 120.9(5) . . ?
C58 C49 C31 119.5(5) . . ?
C53 C49 C31 119.6(5) . . ?
C55 C48 C58 120.0(6) . . ?
C55 C48 C29 119.8(5) . . ?
C58 C48 C29 120.2(5) . . ?
C55 C47 C53 120.6(5) . . ?
C55 C47 C44 119.3(5) . . ?
C53 C47 C44 120.1(5) . . ?
C30 C46 C44 118.7(5) . . ?
C30 C46 C43 121.2(6) . . ?
C44 C46 C43 120.0(5) . . ?
C59 C45 C43 121.5(6) . . ?
C40 C44 C46 119.2(5) . . ?
C40 C44 C47 120.8(5) . . ?
C46 C44 C47 120.0(5) . . ?
C45 C43 C57 118.5(5) . . ?
C45 C43 C46 122.6(6) . . ?
C57 C43 C46 119.0(6) . . ?
C40 C42 C27 123.2(6) . . ?
C34 C41 C54 119.1(6) . . ?
C34 C41 C40 121.7(6) . . ?
C54 C41 C40 119.0(5) . . ?
C42 C40 C44 119.2(6) . . ?
C42 C40 C41 121.1(5) . . ?
C44 C40 C41 119.6(5) . . ?
C22 C39 C50 118.7(6) . . ?
C22 C39 C52 122.0(6) . . ?
C50 C39 C52 119.3(6) . . ?
C36 C38 C28 118.2(6) . . ?
C36 C38 C13 123.3(6) . . ?
C28 C38 C13 118.5(6) . . ?
C20 C37 C29 118.5(6) . . ?
C20 C37 C35 121.4(6) . . ?
C29 C37 C35 120.1(6) . . ?
C38 C36 C56 122.5(6) . . ?
C19 C35 C50 118.7(6) . . ?
C19 C35 C37 122.0(6) . . ?
C50 C35 C37 119.3(5) . . ?
C41 C34 C70 123.4(6) . . ?
C59 C33 C51 122.4(6) . . ?
C24 C32 C29 118.8(6) . . ?
C24 C32 C25 122.2(6) . . ?
C29 C32 C25 119.0(6) . . ?
C56 C31 C52 119.6(5) . . ?
C56 C31 C49 120.0(6) . . ?
C52 C31 C49 120.4(5) . . ?
C27 C30 C46 122.8(6) . . ?
C32 C29 C37 119.2(6) . . ?
C32 C29 C48 120.9(6) . . ?
C37 C29 C48 119.9(5) . . ?
C52 C28 C38 122.3(6) . . ?
C30 C27 C42 116.7(6) . . ?
C30 C27 C12 122.3(6) . . ?
C42 C27 C12 120.7(5) . . ?
C21 C25 C54 119.1(6) . . ?
C21 C25 C32 120.9(6) . . ?
C54 C25 C32 119.9(5) . . ?
C18 C24 C32 123.2(6) . . ?
C17 C22 C39 123.6(6) . . ?
C70 C21 C25 122.4(6) . . ?
C37 C20 C18 123.3(6) . . ?
C35 C19 C17 123.9(6) . . ?
C24 C18 C20 116.9(6) . . ?
C24 C18 C15 121.6(6) . . ?
C20 C18 C15 121.5(6) . . ?
C22 C17 C19 116.2(6) . . ?
C22 C17 C16 123.4(6) . . ?
C19 C17 C16 120.4(6) . . ?
C8 C16 C3 108.3(8) . . ?
C8 C16 C90 107.7(8) . . ?
C3 C16 C90 110.5(9) . . ?
C8 C16 C17 112.4(7) . . ?
C3 C16 C17 109.7(7) . . ?
C90 C16 C17 108.3(7) . . ?
C91A C15 C5 133.1(18) . . ?
C91A C15 C4 52.5(18) . . ?
C5 C15 C4 109.1(12) . . ?
C91A C15 C91 54.6(19) . . ?
C5 C15 C91 109.6(11) . . ?
C4 C15 C91 105.8(9) . . ?
C91A C15 C4A 108(2) . . ?
C5 C15 C4A 54.0(15) . . ?
C4 C15 C4A 59.9(15) . . ?
C91 C15 C4A 141.6(14) . . ?
C91A C15 C18 113.4(17) . . ?
C5 C15 C18 113.4(7) . . ?
C4 C15 C18 108.9(7) . . ?
C91 C15 C18 109.7(8) . . ?
C4A C15 C18 108.7(14) . . ?
C91A C15 C5A 110(2) . . ?
C5 C15 C5A 56.4(16) . . ?
C4 C15 C5A 143.5(16) . . ?
C91 C15 C5A 59.1(16) . . ?
C4A C15 C5A 109(2) . . ?
C18 C15 C5A 107.6(15) . . ?
C2 C13 C10 112.2(9) . . ?
C2 C13 C11 112.6(8) . . ?
C10 C13 C11 108.9(8) . . ?
C2 C13 C38 107.8(7) . . ?
C10 C13 C38 109.9(6) . . ?
C11 C13 C38 105.2(7) . . ?
C9 C12 C14 111.0(8) . . ?
C9 C12 C7 111.3(8) . . ?
C14 C12 C7 109.7(7) . . ?
C9 C12 C27 110.4(6) . . ?
C14 C12 C27 111.1(5) . . ?
C7 C12 C27 103.0(6) . . ?
C34 C70 C21 117.4(5) . . ?
C34 C70 C23 122.7(5) . . ?
C21 C70 C23 119.9(6) . . ?
C26 C23 C6 126.0(14) . . ?
C26 C23 C1 107.5(10) . . ?
C6 C23 C1 111.8(9) . . ?
C26 C23 C70 108.3(8) . . ?
C6 C23 C70 103.3(8) . . ?
C1 C23 C70 95.4(8) . . ?

loop_
_geom_bond_atom_site_label_1
_geom_bond_atom_site_label_2
_geom_bond_distance
_geom_bond_site_symmetry_2
_geom_bond_publ_flag
I1 C59 2.117(6) . ?
C59 C33 1.372(9) . ?
C59 C45 1.373(9) . ?
C58 C49 1.408(8) . ?
C58 C48 1.419(8) . ?
C58 C50 1.439(8) . ?
C57 C53 1.427(8) . ?
C57 C51 1.427(8) . ?
C57 C43 1.441(9) . ?
C56 C36 1.404(9) . ?
C56 C31 1.409(9) . ?
C56 C51 1.453(9) . ?
C55 C47 1.411(8) . ?
C55 C48 1.419(9) . ?
C55 C54 1.442(8) . ?
C54 C25 1.415(9) . ?
C54 C41 1.417(9) . ?
C53 C49 1.415(8) . ?
C53 C47 1.422(8) . ?
C52 C28 1.384(9) . ?
C52 C31 1.410(9) . ?
C52 C39 1.463(9) . ?
C51 C33 1.386(9) . ?
C50 C39 1.414(8) . ?
C50 C35 1.418(9) . ?
C49 C31 1.453(8) . ?
C48 C29 1.452(8) . ?
C47 C44 1.455(8) . ?
C46 C30 1.400(9) . ?
C46 C44 1.420(8) . ?
C46 C43 1.457(8) . ?
C45 C43 1.387(9) . ?
C44 C40 1.410(8) . ?
C42 C40 1.385(9) . ?
C42 C27 1.397(9) . ?
C41 C34 1.378(9) . ?
C41 C40 1.468(9) . ?
C39 C22 1.404(9) . ?
C38 C36 1.366(10) . ?
C38 C28 1.387(10) . ?
C38 C13 1.616(9) . ?
C37 C20 1.386(9) . ?
C37 C29 1.410(9) . ?
C37 C35 1.461(9) . ?
C35 C19 1.384(9) . ?
C34 C70 1.377(9) . ?
C32 C24 1.388(9) . ?
C32 C29 1.409(9) . ?
C32 C25 1.470(9) . ?
C30 C27 1.388(9) . ?
C27 C12 1.599(9) . ?
C25 C21 1.397(9) . ?
C24 C18 1.374(10) . ?
C22 C17 1.371(10) . ?
C21 C70 1.384(10) . ?
C20 C18 1.382(9) . ?
C19 C17 1.392(9) . ?
C18 C15 1.541(10) . ?
C17 C16 1.547(10) . ?
C16 C8 1.490(11) . ?
C16 C3 1.510(14) . ?
C16 C90 1.512(14) . ?
C15 C91A 1.39(4) . ?
C15 C5 1.495(14) . ?
C15 C4 1.529(16) . ?
C15 C91 1.540(15) . ?
C15 C4A 1.55(3) . ?
C15 C5A 1.63(4) . ?
C14 C12 1.481(10) . ?
C13 C2 1.453(14) . ?
C13 C10 1.480(12) . ?
C13 C11 1.555(13) . ?
C12 C9 1.428(12) . ?
C12 C7 1.529(12) . ?
C70 C23 1.771(12) . ?
C26 C23 1.209(17) . ?
C1 C23 1.613(16) . ?
C23 C6 1.286(14) . ?
